data_1540660
loop_
_publ_author_name
'Cameron, Lindsay A.'
'Ziller, Joseph W.'
'Heyduk, Alan F.'

_publ_section_title
;
 Near-IR absorbing donor--acceptor ligand-to-ligand charge-transfer
 complexes of nickel(ii)
;
_journal_issue 3
_journal_name_full 'Chem. Sci.'
_journal_page_first 1807
_journal_paper_doi 10.1039/C5SC02703A
_journal_volume 7
_journal_year 2016
_chemical_formula_sum 'C32 H44 N2 Ni O2'
_chemical_formula_weight 547.40
_chemical_properties_physical Moisture-sensitive
_space_group_crystal_system monoclinic
_space_group_IT_number 14
_space_group_name_Hall '-P 2ybc'
_space_group_name_H-M_alt 'P 1 21/c 1'
_symmetry_space_group_name_Hall '-P 2ybc'
_symmetry_space_group_name_H-M 'P 1 21/c 1'
_atom_sites_solution_hydrogens difmap
_atom_sites_solution_primary direct
_atom_sites_solution_secondary difmap
_audit_creation_method SHELXL-2014/7
_audit_update_record
;
2015-07-23 deposited with the CCDC.
2015-11-25 downloaded from the CCDC.
;
_cell_angle_alpha 90
_cell_angle_beta 107.5750(12)
_cell_angle_gamma 90
_cell_formula_units_Z 4
_cell_length_a 10.2568(9)
_cell_length_b 19.4457(18)
_cell_length_c 15.3511(14)
_cell_measurement_reflns_used 8292
_cell_measurement_temperature 88(2)
_cell_measurement_theta_max 27.96
_cell_measurement_theta_min 2.33
_cell_volume 2918.9(5)
_computing_cell_refinement 'Bruker SAINT 8.32b, 2012'
_computing_data_collection 'Bruker APEX2 2013.6-2, 2013'
_computing_data_reduction 'Bruker SAINT 8.32b, 2012'
_computing_molecular_graphics 'Bruker SHELXTL'
_computing_publication_material 'Bruker SHELXTL'
_computing_structure_refinement 'SHELXL-2014/7 (Sheldrick, 2014)'
_computing_structure_solution 'Bruker SHELXTL 2013/1'
_diffrn_ambient_temperature 88(2)
_diffrn_measured_fraction_theta_full 1.000
_diffrn_measured_fraction_theta_max 0.989
_diffrn_measurement_device_type 'Bruker SMART APEX II CCD'
_diffrn_measurement_method '\f and \w scans'
_diffrn_radiation_type MoK\a
_diffrn_radiation_wavelength 0.71073
_diffrn_reflns_av_R_equivalents 0.0419
_diffrn_reflns_av_unetI/netI 0.0358
_diffrn_reflns_laue_measured_fraction_full 1.000
_diffrn_reflns_laue_measured_fraction_max 0.989
_diffrn_reflns_limit_h_max 13
_diffrn_reflns_limit_h_min -13
_diffrn_reflns_limit_k_max 25
_diffrn_reflns_limit_k_min -25
_diffrn_reflns_limit_l_max 20
_diffrn_reflns_limit_l_min -20
_diffrn_reflns_number 35094
_diffrn_reflns_point_group_measured_fraction_full 1.000
_diffrn_reflns_point_group_measured_fraction_max 0.989
_diffrn_reflns_theta_full 25.500
_diffrn_reflns_theta_max 28.333
_diffrn_reflns_theta_min 2.083
_diffrn_source 'sealed tube'
_exptl_absorpt_coefficient_mu 0.695
_exptl_absorpt_correction_T_max 1.0000
_exptl_absorpt_correction_T_min 0.7724
_exptl_absorpt_correction_type numerical
_exptl_absorpt_process_details 'Bruker SADABS 2012/1'
_exptl_crystal_colour red
_exptl_crystal_density_diffrn 1.246
_exptl_crystal_density_meas ?
_exptl_crystal_density_method not_measured
_exptl_crystal_description plate
_exptl_crystal_F_000 1176
_exptl_crystal_size_max 0.434
_exptl_crystal_size_mid 0.357
_exptl_crystal_size_min 0.066
_refine_diff_density_max 0.550
_refine_diff_density_min -0.301
_refine_diff_density_rms 0.059
_refine_ls_extinction_method none
_refine_ls_goodness_of_fit_ref 1.033
_refine_ls_hydrogen_treatment refall
_refine_ls_matrix_type full
_refine_ls_number_parameters 510
_refine_ls_number_reflns 7204
_refine_ls_number_restraints 0
_refine_ls_restrained_S_all 1.033
_refine_ls_R_factor_all 0.0505
_refine_ls_R_factor_gt 0.0337
_refine_ls_shift/su_max 0.002
_refine_ls_shift/su_mean 0.000
_refine_ls_structure_factor_coef Fsqd
_refine_ls_weighting_details 'w=1/[\s^2^(Fo^2^)+(0.0324P)^2^+1.5515P] where P=(Fo^2^+2Fc^2^)/3'
_refine_ls_weighting_scheme calc
_refine_ls_wR_factor_gt 0.0731
_refine_ls_wR_factor_ref 0.0794
_reflns_Friedel_coverage 0.000
_reflns_number_gt 5754
_reflns_number_total 7204
_reflns_threshold_expression 'I > 2\s(I)'
_cod_data_source_file c5sc02703a2.cif
_cod_data_source_block afh403
_cod_depositor_comments
;
The following automatic conversions were performed:

'_exptl_crystal_density_meas' value 'not_measured' was changed to '?'
- the value is perceived as not measured.

Automatic conversion script
Id: cif_fix_values 4268 2015-11-12 08:31:59Z antanas 

 Adding full bibliography for 1540660--1540662.cif.
;
_cod_database_code 1540660
_shelx_shelxl_version_number 2014/7
_shelx_space_group_comment
; 
The symmetry employed for this shelxl refinement is uniquely defined 
by the following loop, which should always be used as a source of 
symmetry information in preference to the above space-group names. 
They are only intended as comments. 
;
_shelx_estimated_absorpt_t_min 0.752
_shelx_estimated_absorpt_t_max 0.956

loop_
_space_group_symop_operation_xyz
'x, y, z'
'-x, y+1/2, -z+1/2'
'-x, -y, -z'
'x, -y-1/2, z-1/2'

loop_
_atom_site_label
_atom_site_type_symbol
_atom_site_fract_x
_atom_site_fract_y
_atom_site_fract_z
_atom_site_U_iso_or_equiv
_atom_site_adp_type
_atom_site_occupancy
_atom_site_site_symmetry_order
_atom_site_calc_flag
Ni1 Ni 0.38881(2) 0.13225(2) 0.95867(2) 0.01105(6) Uani 1 1 d
O1 O 0.45104(11) 0.11874(6) 1.08215(7) 0.0139(2) Uani 1 1 d
O2 O 0.47525(11) 0.21528(6) 0.97408(7) 0.0143(2) Uani 1 1 d
N1 N 0.29262(13) 0.04853(7) 0.93747(9) 0.0130(3) Uani 1 1 d
N2 N 0.31548(13) 0.14290(7) 0.83099(9) 0.0116(3) Uani 1 1 d
C1 C 0.52039(15) 0.17510(8) 1.12390(10) 0.0117(3) Uani 1 1 d
C2 C 0.53254(16) 0.22799(8) 1.06429(10) 0.0124(3) Uani 1 1 d
C3 C 0.59836(17) 0.28935(9) 1.09768(11) 0.0145(3) Uani 1 1 d
C4 C 0.65667(16) 0.29875(8) 1.19187(10) 0.0139(3) Uani 1 1 d
C5 C 0.64386(16) 0.24551(8) 1.25013(10) 0.0133(3) Uani 1 1 d
C6 C 0.57637(15) 0.18322(8) 1.21905(10) 0.0119(3) Uani 1 1 d
C7 C 0.72832(18) 0.36613(9) 1.23181(11) 0.0183(3) Uani 1 1 d
C8 C 0.7515(2) 0.41370(11) 1.15794(13) 0.0283(5) Uani 1 1 d
C9 C 0.8688(2) 0.35090(11) 1.30107(13) 0.0256(4) Uani 1 1 d
C10 C 0.6387(2) 0.40483(10) 1.27935(13) 0.0226(4) Uani 1 1 d
C11 C 0.56255(16) 0.12615(8) 1.28493(10) 0.0133(3) Uani 1 1 d
C12 C 0.6302(2) 0.14584(10) 1.38533(11) 0.0200(4) Uani 1 1 d
C13 C 0.63148(19) 0.06038(9) 1.26582(12) 0.0187(4) Uani 1 1 d
C14 C 0.41079(18) 0.11118(9) 1.27229(12) 0.0173(3) Uani 1 1 d
C15 C 0.29409(17) -0.00014(9) 0.99998(11) 0.0162(3) Uani 1 1 d
C16 C 0.21224(18) -0.05769(9) 0.97929(11) 0.0172(3) Uani 1 1 d
C17 C 0.12116(16) -0.06731(8) 0.89173(11) 0.0136(3) Uani 1 1 d
C18 C 0.12145(16) -0.01665(8) 0.82758(10) 0.0126(3) Uani 1 1 d
C19 C 0.20909(15) 0.03918(8) 0.85104(10) 0.0117(3) Uani 1 1 d
C20 C 0.22838(15) 0.09220(8) 0.78767(10) 0.0116(3) Uani 1 1 d
C21 C 0.17470(16) 0.09044(8) 0.69333(10) 0.0130(3) Uani 1 1 d
C22 C 0.21053(16) 0.14027(8) 0.63914(10) 0.0125(3) Uani 1 1 d
C23 C 0.29762(16) 0.19279(8) 0.68543(11) 0.0137(3) Uani 1 1 d
C24 C 0.34670(16) 0.19248(8) 0.78012(11) 0.0140(3) Uani 1 1 d
C25 C 0.02557(16) -0.12908(8) 0.87093(10) 0.0150(3) Uani 1 1 d
C26 C -0.0458(2) -0.13674(10) 0.76808(12) 0.0218(4) Uani 1 1 d
C27 C 0.1058(2) -0.19531(9) 0.90455(14) 0.0240(4) Uani 1 1 d
C28 C -0.08330(18) -0.11769(10) 0.91997(12) 0.0197(4) Uani 1 1 d
C29 C 0.16442(17) 0.13359(9) 0.53471(10) 0.0152(3) Uani 1 1 d
C30 C 0.1799(3) 0.20099(11) 0.48805(13) 0.0317(5) Uani 1 1 d
C31 C 0.2538(3) 0.07849(14) 0.51017(14) 0.0414(6) Uani 1 1 d
C32 C 0.0146(2) 0.11189(15) 0.49986(14) 0.0376(6) Uani 1 1 d
H3A H 0.6065(19) 0.3256(10) 1.0557(13) 0.023(5) Uiso 1 1 d
H5A H 0.6795(18) 0.2515(9) 1.3133(13) 0.013(4) Uiso 1 1 d
H8A H 0.661(2) 0.4288(11) 1.1131(15) 0.033(6) Uiso 1 1 d
H8B H 0.805(2) 0.3913(11) 1.1275(15) 0.029(6) Uiso 1 1 d
H8C H 0.803(2) 0.4525(11) 1.1875(14) 0.029(5) Uiso 1 1 d
H9A H 0.862(2) 0.3223(11) 1.3525(14) 0.030(6) Uiso 1 1 d
H9B H 0.915(2) 0.3928(11) 1.3260(13) 0.023(5) Uiso 1 1 d
H9C H 0.929(2) 0.3275(11) 1.2712(14) 0.031(6) Uiso 1 1 d
H10A H 0.556(2) 0.4160(10) 1.2387(14) 0.023(5) Uiso 1 1 d
H10B H 0.682(2) 0.4487(11) 1.3037(14) 0.031(6) Uiso 1 1 d
H10C H 0.622(2) 0.3774(11) 1.3285(15) 0.033(6) Uiso 1 1 d
H12A H 0.731(2) 0.1539(10) 1.3981(13) 0.024(5) Uiso 1 1 d
H12B H 0.620(2) 0.1075(11) 1.4250(14) 0.028(5) Uiso 1 1 d
H12C H 0.5858(19) 0.1865(10) 1.4027(13) 0.020(5) Uiso 1 1 d
H13A H 0.731(2) 0.0682(10) 1.2791(13) 0.024(5) Uiso 1 1 d
H13B H 0.5938(19) 0.0443(10) 1.2025(13) 0.021(5) Uiso 1 1 d
H13C H 0.6206(19) 0.0241(10) 1.3049(14) 0.022(5) Uiso 1 1 d
H14A H 0.4030(18) 0.0747(10) 1.3149(13) 0.018(5) Uiso 1 1 d
H14B H 0.3634(19) 0.0975(10) 1.2110(14) 0.022(5) Uiso 1 1 d
H14C H 0.3674(18) 0.1507(10) 1.2884(12) 0.014(5) Uiso 1 1 d
H15A H 0.3530(18) 0.0084(9) 1.0576(12) 0.011(4) Uiso 1 1 d
H16A H 0.219(2) -0.0914(11) 1.0229(14) 0.031(6) Uiso 1 1 d
H18A H 0.0641(17) -0.0199(9) 0.7656(12) 0.011(4) Uiso 1 1 d
H21A H 0.1176(17) 0.0532(9) 0.6646(12) 0.012(4) Uiso 1 1 d
H23A H 0.3294(19) 0.2272(10) 0.6538(13) 0.022(5) Uiso 1 1 d
H24A H 0.4076(18) 0.2278(9) 0.8137(12) 0.014(4) Uiso 1 1 d
H26A H 0.024(2) -0.1448(10) 0.7343(14) 0.027(5) Uiso 1 1 d
H26B H -0.103(2) -0.0972(11) 0.7426(14) 0.025(5) Uiso 1 1 d
H26C H -0.101(2) -0.1781(11) 0.7578(14) 0.026(5) Uiso 1 1 d
H27A H 0.177(2) -0.2023(12) 0.8745(15) 0.039(6) Uiso 1 1 d
H27B H 0.043(2) -0.2348(11) 0.8911(14) 0.032(6) Uiso 1 1 d
H27C H 0.147(2) -0.1938(11) 0.9696(16) 0.032(6) Uiso 1 1 d
H28A H -0.040(2) -0.1158(10) 0.9851(15) 0.027(5) Uiso 1 1 d
H28B H -0.153(2) -0.1540(11) 0.9057(13) 0.024(5) Uiso 1 1 d
H28C H -0.133(2) -0.0737(11) 0.9013(13) 0.024(5) Uiso 1 1 d
H30A H 0.145(2) 0.1959(11) 0.4247(16) 0.034(6) Uiso 1 1 d
H30B H 0.275(3) 0.2146(14) 0.5027(18) 0.061(8) Uiso 1 1 d
H30C H 0.121(3) 0.2354(14) 0.5023(18) 0.058(8) Uiso 1 1 d
H31A H 0.228(2) 0.0737(11) 0.4438(16) 0.038(6) Uiso 1 1 d
H31B H 0.246(3) 0.0314(15) 0.5382(19) 0.068(9) Uiso 1 1 d
H31C H 0.341(3) 0.0953(13) 0.5264(17) 0.044(7) Uiso 1 1 d
H32A H -0.011(2) 0.1070(12) 0.4341(16) 0.039(6) Uiso 1 1 d
H32B H -0.049(3) 0.1471(18) 0.519(2) 0.096(12) Uiso 1 1 d
H32C H 0.002(3) 0.0681(14) 0.5210(17) 0.051(8) Uiso 1 1 d

loop_
_atom_site_aniso_label
_atom_site_aniso_U_11
_atom_site_aniso_U_22
_atom_site_aniso_U_33
_atom_site_aniso_U_23
_atom_site_aniso_U_13
_atom_site_aniso_U_12
Ni1 0.01456(10) 0.01154(10) 0.00617(9) -0.00154(8) 0.00180(7) -0.00221(8)
O1 0.0185(6) 0.0134(6) 0.0086(5) -0.0017(4) 0.0025(4) -0.0035(4)
O2 0.0203(6) 0.0147(6) 0.0067(5) -0.0020(4) 0.0021(4) -0.0046(5)
N1 0.0146(7) 0.0146(7) 0.0098(6) -0.0017(5) 0.0035(5) -0.0010(5)
N2 0.0129(6) 0.0117(6) 0.0104(6) -0.0015(5) 0.0038(5) 0.0002(5)
C1 0.0123(7) 0.0126(7) 0.0100(7) -0.0015(6) 0.0029(6) -0.0001(6)
C2 0.0133(7) 0.0155(8) 0.0080(7) -0.0020(6) 0.0024(6) 0.0001(6)
C3 0.0176(8) 0.0166(8) 0.0102(7) -0.0012(6) 0.0056(6) -0.0029(6)
C4 0.0138(8) 0.0162(8) 0.0121(7) -0.0038(6) 0.0047(6) -0.0022(6)
C5 0.0134(8) 0.0178(8) 0.0074(7) -0.0029(6) 0.0014(6) 0.0002(6)
C6 0.0116(7) 0.0149(8) 0.0093(7) -0.0009(6) 0.0036(6) 0.0016(6)
C7 0.0234(9) 0.0192(8) 0.0124(7) -0.0053(7) 0.0057(6) -0.0079(7)
C8 0.0444(13) 0.0237(10) 0.0181(9) -0.0069(8) 0.0116(9) -0.0194(9)
C9 0.0205(9) 0.0316(11) 0.0221(9) -0.0071(8) 0.0023(8) -0.0105(8)
C10 0.0300(10) 0.0191(9) 0.0177(9) -0.0086(7) 0.0060(8) -0.0064(8)
C11 0.0147(7) 0.0160(8) 0.0089(7) 0.0014(6) 0.0030(6) 0.0024(6)
C12 0.0269(10) 0.0221(10) 0.0091(7) 0.0011(6) 0.0029(7) 0.0039(7)
C13 0.0226(9) 0.0177(9) 0.0152(8) 0.0006(7) 0.0048(7) 0.0053(7)
C14 0.0199(9) 0.0169(8) 0.0163(8) 0.0022(7) 0.0070(7) 0.0005(7)
C15 0.0204(8) 0.0177(8) 0.0092(7) 0.0001(6) 0.0025(6) -0.0018(7)
C16 0.0234(9) 0.0169(8) 0.0114(8) 0.0015(6) 0.0052(7) -0.0037(7)
C17 0.0147(8) 0.0139(8) 0.0136(7) -0.0019(6) 0.0065(6) 0.0007(6)
C18 0.0130(7) 0.0151(8) 0.0094(7) -0.0024(6) 0.0030(6) 0.0004(6)
C19 0.0132(7) 0.0132(8) 0.0090(7) -0.0010(6) 0.0038(6) 0.0021(6)
C20 0.0111(7) 0.0120(8) 0.0116(7) -0.0020(6) 0.0033(6) 0.0009(6)
C21 0.0133(8) 0.0133(8) 0.0114(7) -0.0021(6) 0.0023(6) -0.0018(6)
C22 0.0132(7) 0.0143(8) 0.0098(7) 0.0009(6) 0.0030(6) 0.0023(6)
C23 0.0156(8) 0.0144(8) 0.0119(7) 0.0016(6) 0.0052(6) -0.0003(6)
C24 0.0146(8) 0.0143(8) 0.0129(7) -0.0013(6) 0.0037(6) -0.0021(6)
C25 0.0171(8) 0.0151(8) 0.0130(7) -0.0002(6) 0.0048(6) -0.0022(6)
C26 0.0256(9) 0.0235(10) 0.0157(8) -0.0038(7) 0.0055(7) -0.0117(8)
C27 0.0232(10) 0.0143(9) 0.0321(11) -0.0018(8) 0.0050(8) 0.0004(7)
C28 0.0171(8) 0.0248(10) 0.0181(9) -0.0003(7) 0.0066(7) -0.0020(7)
C29 0.0188(8) 0.0169(8) 0.0089(7) -0.0006(6) 0.0026(6) -0.0020(7)
C30 0.0535(15) 0.0269(11) 0.0097(9) 0.0031(7) 0.0021(9) -0.0104(10)
C31 0.0574(17) 0.0494(15) 0.0144(10) -0.0035(9) 0.0064(10) 0.0270(13)
C32 0.0323(12) 0.0627(17) 0.0114(9) 0.0036(9) -0.0031(8) -0.0212(11)

loop_
_atom_type_symbol
_atom_type_description
_atom_type_scat_dispersion_real
_atom_type_scat_dispersion_imag
_atom_type_scat_source
C C 0.0033 0.0016 'International Tables Vol C Tables 4.2.6.8 and 6.1.1.4'
H H 0.0000 0.0000 'International Tables Vol C Tables 4.2.6.8 and 6.1.1.4'
N N 0.0061 0.0033 'International Tables Vol C Tables 4.2.6.8 and 6.1.1.4'
O O 0.0106 0.0060 'International Tables Vol C Tables 4.2.6.8 and 6.1.1.4'
Ni Ni 0.3393 1.1124 'International Tables Vol C Tables 4.2.6.8 and 6.1.1.4'

loop_
_geom_angle_atom_site_label_1
_geom_angle_atom_site_label_2
_geom_angle_atom_site_label_3
_geom_angle
O2 Ni1 O1 89.36(5)
O2 Ni1 N1 177.01(5)
O1 Ni1 N1 93.19(5)
O2 Ni1 N2 93.63(5)
O1 Ni1 N2 176.59(5)
N1 Ni1 N2 83.77(6)
C1 O1 Ni1 110.05(9)
C2 O2 Ni1 109.78(9)
C15 N1 C19 118.12(14)
C15 N1 Ni1 126.42(11)
C19 N1 Ni1 115.38(11)
C24 N2 C20 118.28(13)
C24 N2 Ni1 126.46(11)
C20 N2 Ni1 115.14(10)
O1 C1 C2 114.82(13)
O1 C1 C6 124.88(14)
C2 C1 C6 120.29(14)
O2 C2 C3 123.10(14)
O2 C2 C1 115.82(13)
C3 C2 C1 121.07(14)
C2 C3 C4 120.08(15)
C3 C4 C5 118.04(15)
C3 C4 C7 121.82(14)
C5 C4 C7 120.10(14)
C4 C5 C6 123.52(14)
C5 C6 C1 116.98(14)
C5 C6 C11 122.21(13)
C1 C6 C11 120.81(14)
C10 C7 C4 109.00(14)
C10 C7 C8 107.73(16)
C4 C7 C8 112.39(13)
C10 C7 C9 109.65(14)
C4 C7 C9 110.29(15)
C8 C7 C9 107.72(16)
C13 C11 C12 107.80(13)
C13 C11 C6 109.71(13)
C12 C11 C6 112.16(14)
C13 C11 C14 109.03(14)
C12 C11 C14 107.89(13)
C6 C11 C14 110.17(13)
N1 C15 C16 122.18(15)
C15 C16 C17 120.93(15)
C18 C17 C16 116.19(15)
C18 C17 C25 123.25(14)
C16 C17 C25 120.53(14)
C19 C18 C17 120.64(14)
N1 C19 C18 121.84(14)
N1 C19 C20 112.42(13)
C18 C19 C20 125.69(14)
N2 C20 C21 121.56(14)
N2 C20 C19 112.58(13)
C21 C20 C19 125.69(14)
C20 C21 C22 120.83(14)
C21 C22 C23 116.48(14)
C21 C22 C29 120.68(14)
C23 C22 C29 122.69(14)
C24 C23 C22 120.16(15)
N2 C24 C23 122.62(15)
C17 C25 C27 110.26(13)
C17 C25 C26 111.69(14)
C27 C25 C26 107.82(15)
C17 C25 C28 107.47(13)
C27 C25 C28 110.58(14)
C26 C25 C28 109.03(14)
C30 C29 C32 108.04(17)
C30 C29 C31 109.35(18)
C32 C29 C31 109.56(19)
C30 C29 C22 112.04(14)
C32 C29 C22 110.48(14)
C31 C29 C22 107.35(14)

loop_
_geom_bond_atom_site_label_1
_geom_bond_atom_site_label_2
_geom_bond_distance
Ni1 O2 1.8227(11)
Ni1 O1 1.8273(11)
Ni1 N1 1.8804(14)
Ni1 N2 1.8868(13)
O1 C1 1.3574(18)
O2 C2 1.3538(18)
N1 C15 1.345(2)
N1 C19 1.3569(19)
N2 C24 1.339(2)
N2 C20 1.3614(19)
C1 C2 1.407(2)
C1 C6 1.408(2)
C2 C3 1.390(2)
C3 C4 1.400(2)
C4 C5 1.400(2)
C4 C7 1.536(2)
C5 C6 1.405(2)
C6 C11 1.537(2)
C7 C10 1.533(2)
C7 C8 1.537(2)
C7 C9 1.539(3)
C11 C13 1.532(2)
C11 C12 1.535(2)
C11 C14 1.537(2)
C15 C16 1.377(2)
C16 C17 1.399(2)
C17 C18 1.393(2)
C17 C25 1.522(2)
C18 C19 1.386(2)
C19 C20 1.471(2)
C20 C21 1.386(2)
C21 C22 1.397(2)
C22 C23 1.401(2)
C22 C29 1.534(2)
C23 C24 1.387(2)
C25 C27 1.532(2)
C25 C26 1.534(2)
C25 C28 1.540(2)
C29 C30 1.525(2)
C29 C32 1.526(3)
C29 C31 1.529(3)

loop_
_geom_torsion_atom_site_label_1
_geom_torsion_atom_site_label_2
_geom_torsion_atom_site_label_3
_geom_torsion_atom_site_label_4
_geom_torsion
O2 Ni1 O1 C1 3.41(10)
N1 Ni1 O1 C1 -175.02(10)
O1 Ni1 O2 C2 -3.77(10)
N2 Ni1 O2 C2 174.58(10)
O1 Ni1 N1 C15 -5.52(14)
N2 Ni1 N1 C15 176.04(14)
O1 Ni1 N1 C19 170.97(11)
N2 Ni1 N1 C19 -7.46(11)
O2 Ni1 N2 C24 9.15(14)
N1 Ni1 N2 C24 -172.35(14)
O2 Ni1 N2 C20 -174.79(11)
N1 Ni1 N2 C20 3.72(11)
Ni1 O1 C1 C2 -2.30(16)
Ni1 O1 C1 C6 176.88(12)
Ni1 O2 C2 C3 -175.89(13)
Ni1 O2 C2 C1 3.36(16)
O1 C1 C2 O2 -0.7(2)
C6 C1 C2 O2 -179.94(14)
O1 C1 C2 C3 178.55(14)
C6 C1 C2 C3 -0.7(2)
O2 C2 C3 C4 -179.31(14)
C1 C2 C3 C4 1.5(2)
C2 C3 C4 C5 -1.3(2)
C2 C3 C4 C7 -179.00(15)
C3 C4 C5 C6 0.3(2)
C7 C4 C5 C6 178.09(15)
C4 C5 C6 C1 0.4(2)
C4 C5 C6 C11 -179.21(14)
O1 C1 C6 C5 -179.41(14)
C2 C1 C6 C5 -0.3(2)
O1 C1 C6 C11 0.2(2)
C2 C1 C6 C11 179.38(14)
C3 C4 C7 C10 108.42(18)
C5 C4 C7 C10 -69.2(2)
C3 C4 C7 C8 -10.9(2)
C5 C4 C7 C8 171.40(16)
C3 C4 C7 C9 -131.15(17)
C5 C4 C7 C9 51.2(2)
C5 C6 C11 C13 -119.84(16)
C1 C6 C11 C13 60.53(19)
C5 C6 C11 C12 -0.1(2)
C1 C6 C11 C12 -179.70(14)
C5 C6 C11 C14 120.13(16)
C1 C6 C11 C14 -59.51(19)
C19 N1 C15 C16 -1.3(2)
Ni1 N1 C15 C16 175.12(13)
N1 C15 C16 C17 -1.3(3)
C15 C16 C17 C18 1.6(2)
C15 C16 C17 C25 -176.62(15)
C16 C17 C18 C19 0.6(2)
C25 C17 C18 C19 178.71(14)
C15 N1 C19 C18 3.5(2)
Ni1 N1 C19 C18 -173.29(12)
C15 N1 C19 C20 -173.82(14)
Ni1 N1 C19 C20 9.38(16)
C17 C18 C19 N1 -3.2(2)
C17 C18 C19 C20 173.77(15)
C24 N2 C20 C21 1.3(2)
Ni1 N2 C20 C21 -175.13(12)
C24 N2 C20 C19 176.77(13)
Ni1 N2 C20 C19 0.37(16)
N1 C19 C20 N2 -6.22(18)
C18 C19 C20 N2 176.57(14)
N1 C19 C20 C21 169.05(15)
C18 C19 C20 C21 -8.2(3)
N2 C20 C21 C22 1.2(2)
C19 C20 C21 C22 -173.63(15)
C20 C21 C22 C23 -2.7(2)
C20 C21 C22 C29 172.84(14)
C21 C22 C23 C24 1.8(2)
C29 C22 C23 C24 -173.67(15)
C20 N2 C24 C23 -2.3(2)
Ni1 N2 C24 C23 173.70(12)
C22 C23 C24 N2 0.7(2)
C18 C17 C25 C27 132.20(16)
C16 C17 C25 C27 -49.7(2)
C18 C17 C25 C26 12.3(2)
C16 C17 C25 C26 -169.59(16)
C18 C17 C25 C28 -107.20(17)
C16 C17 C25 C28 70.87(19)
C21 C22 C29 C30 164.50(17)
C23 C22 C29 C30 -20.3(2)
C21 C22 C29 C32 44.0(2)
C23 C22 C29 C32 -140.78(18)
C21 C22 C29 C31 -75.4(2)
C23 C22 C29 C31 99.8(2)
